data_7219681
loop_
_publ_author_name
'Cola\,co, Melwin'
'Dubois, Jean'
'Wouters, Johan'

_publ_section_title
;
 Mechanochemical synthesis of phthalimides with crystal structures of
 intermediates and products
;
_journal_issue 12
_journal_name_full CrystEngComm
_journal_page_first 2523
_journal_paper_doi 10.1039/C5CE00038F
_journal_volume 17
_journal_year 2015
_chemical_formula_moiety 'C17 H13 N O4'
_chemical_formula_sum 'C17 H13 N O4'
_chemical_formula_weight 295.28
_chemical_name_systematic
;
 ?
;
_space_group_IT_number 2
_symmetry_cell_setting triclinic
_symmetry_space_group_name_Hall '-P 1'
_symmetry_space_group_name_H-M 'P -1'
_atom_sites_solution_hydrogens geom
_atom_sites_solution_primary direct
_atom_sites_solution_secondary difmap
_audit_creation_method SHELXL-97
_audit_update_record
;
2014-08-28 deposited with the CCDC.
2015-02-13 downloaded from the CCDC.
;
_cell_angle_alpha 97.881(6)
_cell_angle_beta 93.354(5)
_cell_angle_gamma 96.810(6)
_cell_formula_units_Z 4
_cell_length_a 8.4040(5)
_cell_length_b 11.6930(10)
_cell_length_c 15.2400(10)
_cell_measurement_reflns_used 1841
_cell_measurement_temperature 293(2)
_cell_measurement_theta_max 21.2320
_cell_measurement_theta_min 3.4470
_cell_volume 1468.73(18)
_computing_cell_refinement
;
CrysAlisPro, Agilent Technologies,
Version 1.171.36.28 (release 01-02-2013 CrysAlis171 .NET)
(compiled Feb  1 2013,16:14:44)
;
_computing_data_collection
;
CrysAlisPro, Agilent Technologies,
Version 1.171.36.28 (release 01-02-2013 CrysAlis171 .NET)
(compiled Feb  1 2013,16:14:44)
;
_computing_data_reduction
;
CrysAlisPro, Agilent Technologies,
Version 1.171.36.28 (release 01-02-2013 CrysAlis171 .NET)
(compiled Feb  1 2013,16:14:44)
;
_computing_structure_refinement 'SHELXL-97 (Sheldrick, 1997)'
_computing_structure_solution Shelxs86
_diffrn_ambient_temperature 293(2)
_diffrn_detector_area_resol_mean 10.3712
_diffrn_measured_fraction_theta_full 0.997
_diffrn_measured_fraction_theta_max 0.997
_diffrn_measurement_device_type 'Xcalibur, Ruby, Gemini ultra'
_diffrn_measurement_method '\w scans'
_diffrn_radiation_monochromator graphite
_diffrn_radiation_source 'fine-focus sealed tube'
_diffrn_radiation_type MoK\a
_diffrn_radiation_wavelength 0.71073
_diffrn_reflns_av_R_equivalents 0.0776
_diffrn_reflns_av_sigmaI/netI 0.1105
_diffrn_reflns_limit_h_max 9
_diffrn_reflns_limit_h_min -9
_diffrn_reflns_limit_k_max 12
_diffrn_reflns_limit_k_min -12
_diffrn_reflns_limit_l_max 14
_diffrn_reflns_limit_l_min -16
_diffrn_reflns_number 10179
_diffrn_reflns_theta_full 23.26
_diffrn_reflns_theta_max 23.26
_diffrn_reflns_theta_min 3.20
_exptl_absorpt_coefficient_mu 0.096
_exptl_absorpt_correction_T_max 0.9895
_exptl_absorpt_correction_T_min 0.9580
_exptl_absorpt_correction_type multi-scan
_exptl_absorpt_process_details
;
CrysAlisPro, Agilent Technologies,
Version 1.171.36.28 (release 01-02-2013 CrysAlis171 .NET)
(compiled Feb  1 2013,16:14:44)
Empirical absorption correction using spherical harmonics,
 implemented in SCALE3 ABSPACK scaling algorithm.
;
_exptl_crystal_colour colorless
_exptl_crystal_density_diffrn 1.335
_exptl_crystal_density_method 'not measured'
_exptl_crystal_description plaquet
_exptl_crystal_F_000 616
_exptl_crystal_size_max 0.45
_exptl_crystal_size_mid 0.19
_exptl_crystal_size_min 0.11
_refine_diff_density_max 0.194
_refine_diff_density_min -0.214
_refine_diff_density_rms 0.039
_refine_ls_extinction_method none
_refine_ls_goodness_of_fit_ref 1.010
_refine_ls_hydrogen_treatment constr
_refine_ls_matrix_type full
_refine_ls_number_parameters 400
_refine_ls_number_reflns 4188
_refine_ls_number_restraints 0
_refine_ls_restrained_S_all 1.010
_refine_ls_R_factor_all 0.1557
_refine_ls_R_factor_gt 0.0705
_refine_ls_shift/su_max 0.026
_refine_ls_shift/su_mean 0.000
_refine_ls_structure_factor_coef Fsqd
_refine_ls_weighting_details 'calc w=1/[\s^2^(Fo^2^)+(0.0521P)^2^+0.0000P] where P=(Fo^2^+2Fc^2^)/3'
_refine_ls_weighting_scheme calc
_refine_ls_wR_factor_gt 0.1271
_refine_ls_wR_factor_ref 0.1574
_reflns_number_gt 2204
_reflns_number_total 4188
_reflns_threshold_expression >2sigma(I)
_cod_data_source_file c5ce00038f2.cif
_cod_data_source_block shelxl
_cod_depositor_comments 'Adding full bibliography for 7219679--7219687.cif.'
_cod_database_code 7219681

loop_
_symmetry_equiv_pos_as_xyz
'x, y, z'
'-x, -y, -z'

loop_
_atom_site_label
_atom_site_type_symbol
_atom_site_fract_x
_atom_site_fract_y
_atom_site_fract_z
_atom_site_U_iso_or_equiv
_atom_site_adp_type
_atom_site_occupancy
_atom_site_symmetry_multiplicity
_atom_site_calc_flag
_atom_site_refinement_flags
N1 N 0.6330(4) 0.2055(3) 0.1521(2) 0.0552(11) Uani 1 1 d .
O1 O 0.4162(3) 0.2640(3) 0.0768(2) 0.0810(12) Uani 1 1 d .
O2 O 0.7882(3) 0.1287(3) 0.2539(2) 0.0704(11) Uani 1 1 d .
O3 O 0.0888(4) -0.0432(3) 0.4205(2) 0.0668(10) Uani 1 1 d .
H3O H 0.0715 -0.0883 0.4566 0.087 Uiso 1 1 calc R
O4 O 0.3398(4) -0.0785(3) 0.4491(2) 0.0725(11) Uani 1 1 d .
C1 C 0.4708(5) 0.2169(4) 0.1359(3) 0.0566(14) Uani 1 1 d .
C2 C 0.3855(5) 0.1590(4) 0.2036(3) 0.0508(13) Uani 1 1 d .
C3 C 0.2236(5) 0.1420(4) 0.2169(3) 0.0568(14) Uani 1 1 d .
H3 H 0.1484 0.1710 0.1816 0.068 Uiso 1 1 calc R
C4 C 0.1766(5) 0.0800(4) 0.2849(3) 0.0535(13) Uani 1 1 d .
H4 H 0.0685 0.0684 0.2959 0.064 Uiso 1 1 calc R
C5 C 0.2893(5) 0.0350(4) 0.3368(3) 0.0493(13) Uani 1 1 d .
C6 C 0.4522(5) 0.0535(4) 0.3226(3) 0.0489(12) Uani 1 1 d .
H6 H 0.5282 0.0237 0.3568 0.059 Uiso 1 1 calc R
C7 C 0.4969(5) 0.1170(4) 0.2568(3) 0.0464(12) Uani 1 1 d .
C8 C 0.6583(5) 0.1474(4) 0.2251(3) 0.0560(13) Uani 1 1 d .
C9 C 0.2375(5) -0.0332(4) 0.4064(3) 0.0528(13) Uani 1 1 d .
C10 C 0.7617(5) 0.2468(6) 0.1025(3) 0.0583(14) Uani 1 1 d .
C11 C 0.8187(6) 0.3659(6) 0.1154(3) 0.0687(16) Uani 1 1 d .
C12 C 0.9539(7) 0.3996(7) 0.0728(4) 0.103(3) Uani 1 1 d .
H12 H 0.9956 0.4779 0.0800 0.124 Uiso 1 1 calc R
C13 C 1.0258(8) 0.3218(10) 0.0216(6) 0.121(4) Uani 1 1 d .
H13 H 1.1192 0.3472 -0.0037 0.146 Uiso 1 1 calc R
C14 C 0.9663(8) 0.2066(9) 0.0055(5) 0.129(3) Uani 1 1 d .
H14 H 1.0164 0.1549 -0.0322 0.155 Uiso 1 1 calc R
C15 C 0.8277(7) 0.1661(7) 0.0464(4) 0.089(2) Uani 1 1 d .
C16 C 0.7306(8) 0.4530(6) 0.1658(4) 0.104(2) Uani 1 1 d .
H16A H 0.6401 0.4136 0.1899 0.156 Uiso 1 1 calc R
H16B H 0.6938 0.5038 0.1268 0.156 Uiso 1 1 calc R
H16C H 0.8010 0.4978 0.2134 0.156 Uiso 1 1 calc R
C17 C 0.7585(9) 0.0393(7) 0.0289(5) 0.137(3) Uani 1 1 d .
H17A H 0.7790 0.0037 0.0808 0.205 Uiso 1 1 calc R
H17B H 0.8078 0.0006 -0.0201 0.205 Uiso 1 1 calc R
H17C H 0.6446 0.0329 0.0147 0.205 Uiso 1 1 calc R
N21 N 0.3509(4) 0.6148(3) 0.3006(2) 0.0506(10) Uani 1 1 d .
O21 O 0.1596(4) 0.7397(3) 0.2861(2) 0.0701(10) Uani 1 1 d .
O22 O 0.4736(4) 0.4574(3) 0.3325(2) 0.0723(11) Uani 1 1 d .
O23 O -0.2410(3) 0.2497(3) 0.46311(19) 0.0704(10) Uani 1 1 d .
H23O H -0.2630 0.1944 0.4899 0.091 Uiso 1 1 calc R
O24 O 0.0032(4) 0.1929(3) 0.4729(2) 0.0658(10) Uani 1 1 d .
C21 C 0.1971(5) 0.6504(5) 0.3065(3) 0.0516(13) Uani 1 1 d .
C22 C 0.0975(5) 0.5554(4) 0.3415(3) 0.0452(12) Uani 1 1 d .
C23 C -0.0604(5) 0.5465(4) 0.3610(3) 0.0528(13) Uani 1 1 d .
H23 H -0.1231 0.6051 0.3525 0.063 Uiso 1 1 calc R
C24 C -0.1231(5) 0.4476(4) 0.3938(3) 0.0519(13) Uani 1 1 d .
H24 H -0.2307 0.4381 0.4058 0.062 Uiso 1 1 calc R
C25 C -0.0269(5) 0.3620(4) 0.4092(2) 0.0470(12) Uani 1 1 d .
C26 C 0.1328(5) 0.3733(4) 0.3892(2) 0.0464(12) Uani 1 1 d .
H26 H 0.1973 0.3161 0.3985 0.056 Uiso 1 1 calc R
C27 C 0.1935(5) 0.4712(4) 0.3553(2) 0.0450(12) Uani 1 1 d .
C28 C 0.3570(5) 0.5071(5) 0.3297(3) 0.0534(13) Uani 1 1 d .
C29 C -0.0907(6) 0.2605(5) 0.4505(3) 0.0542(14) Uani 1 1 d .
C30 C 0.4859(5) 0.6844(4) 0.2718(3) 0.0478(12) Uani 1 1 d .
C31 C 0.4899(5) 0.6917(5) 0.1827(3) 0.0613(14) Uani 1 1 d .
C32 C 0.6195(6) 0.7602(5) 0.1554(4) 0.0785(18) Uani 1 1 d .
H32 H 0.6249 0.7679 0.0957 0.094 Uiso 1 1 calc R
C33 C 0.7382(7) 0.8159(5) 0.2163(4) 0.0819(18) Uani 1 1 d .
H33 H 0.8250 0.8611 0.1977 0.098 Uiso 1 1 calc R
C34 C 0.7316(5) 0.8063(5) 0.3037(4) 0.0675(15) Uani 1 1 d .
H34 H 0.8147 0.8449 0.3437 0.081 Uiso 1 1 calc R
C35 C 0.6052(5) 0.7410(4) 0.3350(3) 0.0522(13) Uani 1 1 d .
C36 C 0.3599(6) 0.6273(6) 0.1152(3) 0.098(2) Uani 1 1 d .
H36A H 0.3368 0.5484 0.1263 0.147 Uiso 1 1 calc R
H36B H 0.3958 0.6276 0.0566 0.147 Uiso 1 1 calc R
H36C H 0.2645 0.6648 0.1198 0.147 Uiso 1 1 calc R
C37 C 0.6004(6) 0.7300(5) 0.4312(3) 0.0747(16) Uani 1 1 d .
H37A H 0.4941 0.7376 0.4492 0.112 Uiso 1 1 calc R
H37B H 0.6757 0.7901 0.4655 0.112 Uiso 1 1 calc R
H37C H 0.6284 0.6552 0.4409 0.112 Uiso 1 1 calc R

loop_
_atom_site_aniso_label
_atom_site_aniso_U_11
_atom_site_aniso_U_22
_atom_site_aniso_U_33
_atom_site_aniso_U_23
_atom_site_aniso_U_13
_atom_site_aniso_U_12
N1 0.035(2) 0.078(3) 0.061(2) 0.032(2) 0.0117(17) 0.011(2)
O1 0.057(2) 0.130(4) 0.069(2) 0.054(2) 0.0039(16) 0.023(2)
O2 0.0402(19) 0.098(3) 0.084(2) 0.048(2) 0.0025(16) 0.0114(19)
O3 0.061(2) 0.063(3) 0.087(2) 0.0359(19) 0.0289(17) 0.0109(18)
O4 0.051(2) 0.088(3) 0.081(2) 0.041(2) -0.0094(17) -0.0048(19)
C1 0.049(3) 0.073(4) 0.052(3) 0.018(3) 0.007(2) 0.013(3)
C2 0.042(3) 0.069(4) 0.046(2) 0.018(3) 0.006(2) 0.010(2)
C3 0.045(3) 0.077(4) 0.053(3) 0.018(3) 0.002(2) 0.014(3)
C4 0.043(3) 0.062(4) 0.057(3) 0.015(3) 0.008(2) 0.005(2)
C5 0.041(3) 0.059(4) 0.050(3) 0.015(3) 0.008(2) 0.001(2)
C6 0.044(3) 0.053(3) 0.052(3) 0.018(2) -0.002(2) 0.005(2)
C7 0.036(2) 0.055(3) 0.051(3) 0.018(2) 0.004(2) 0.008(2)
C8 0.050(3) 0.064(4) 0.059(3) 0.026(3) 0.007(2) 0.005(3)
C9 0.043(3) 0.054(4) 0.061(3) 0.009(3) 0.015(2) -0.004(3)
C10 0.044(3) 0.081(5) 0.059(3) 0.031(3) 0.010(2) 0.018(3)
C11 0.060(3) 0.086(5) 0.062(3) 0.034(4) -0.001(3) -0.006(3)
C12 0.059(4) 0.145(8) 0.117(5) 0.082(5) -0.003(4) -0.009(4)
C13 0.066(4) 0.187(10) 0.148(7) 0.121(8) 0.042(4) 0.044(6)
C14 0.111(6) 0.172(9) 0.152(6) 0.103(7) 0.074(5) 0.093(6)
C15 0.079(4) 0.110(6) 0.104(4) 0.063(5) 0.042(3) 0.046(4)
C16 0.131(6) 0.091(6) 0.082(4) 0.006(4) 0.001(4) -0.008(5)
C17 0.183(8) 0.099(7) 0.156(6) 0.038(5) 0.085(6) 0.074(6)
N21 0.044(2) 0.049(3) 0.063(2) 0.027(2) 0.0018(17) 0.004(2)
O21 0.063(2) 0.054(3) 0.101(3) 0.036(2) 0.0029(17) 0.0132(19)
O22 0.049(2) 0.073(3) 0.111(3) 0.050(2) 0.0209(18) 0.023(2)
O23 0.052(2) 0.083(3) 0.084(2) 0.040(2) 0.0156(16) 0.0020(18)
O24 0.055(2) 0.061(3) 0.092(2) 0.032(2) 0.0199(17) 0.0161(19)
C21 0.051(3) 0.049(4) 0.057(3) 0.016(3) -0.004(2) 0.006(3)
C22 0.043(3) 0.043(3) 0.051(3) 0.015(2) 0.003(2) 0.005(2)
C23 0.043(3) 0.062(4) 0.058(3) 0.014(3) 0.007(2) 0.017(3)
C24 0.039(3) 0.066(4) 0.055(3) 0.019(3) 0.009(2) 0.008(3)
C25 0.039(3) 0.058(4) 0.046(2) 0.012(2) 0.005(2) 0.007(3)
C26 0.046(3) 0.047(3) 0.050(3) 0.014(2) 0.007(2) 0.011(2)
C27 0.037(2) 0.053(4) 0.049(3) 0.018(3) 0.0058(19) 0.005(2)
C28 0.047(3) 0.059(4) 0.060(3) 0.025(3) 0.007(2) 0.011(3)
C29 0.044(3) 0.069(4) 0.051(3) 0.015(3) 0.012(2) -0.002(3)
C30 0.044(3) 0.048(3) 0.057(3) 0.024(3) 0.008(2) 0.007(2)
C31 0.057(3) 0.070(4) 0.060(3) 0.027(3) 0.000(2) 0.003(3)
C32 0.076(4) 0.092(5) 0.076(4) 0.045(4) 0.013(3) 0.004(3)
C33 0.068(4) 0.082(5) 0.102(4) 0.045(4) 0.016(3) -0.007(3)
C34 0.047(3) 0.060(4) 0.094(4) 0.013(3) -0.006(3) -0.001(3)
C35 0.043(3) 0.055(4) 0.062(3) 0.018(3) -0.002(2) 0.009(2)
C36 0.099(4) 0.127(6) 0.063(3) 0.029(4) -0.019(3) -0.018(4)
C37 0.066(3) 0.095(5) 0.065(3) 0.010(3) -0.003(2) 0.025(3)

loop_
_atom_type_symbol
_atom_type_description
_atom_type_scat_dispersion_real
_atom_type_scat_dispersion_imag
_atom_type_scat_source
C C 0.0033 0.0016 'International Tables Vol C Tables 4.2.6.8 and 6.1.1.4'
H H 0.0000 0.0000 'International Tables Vol C Tables 4.2.6.8 and 6.1.1.4'
N N 0.0061 0.0033 'International Tables Vol C Tables 4.2.6.8 and 6.1.1.4'
O O 0.0106 0.0060 'International Tables Vol C Tables 4.2.6.8 and 6.1.1.4'

loop_
_geom_angle_atom_site_label_1
_geom_angle_atom_site_label_2
_geom_angle_atom_site_label_3
_geom_angle
C1 N1 C8 111.6(3)
C1 N1 C10 126.2(3)
C8 N1 C10 122.3(3)
C9 O3 H3O 109.5
O1 C1 N1 125.0(4)
O1 C1 C2 129.1(4)
N1 C1 C2 105.9(3)
C7 C2 C3 120.9(4)
C7 C2 C1 108.6(4)
C3 C2 C1 130.5(4)
C2 C3 C4 117.9(4)
C2 C3 H3 121.0
C4 C3 H3 121.0
C3 C4 C5 120.9(4)
C3 C4 H4 119.6
C5 C4 H4 119.6
C6 C5 C4 120.4(4)
C6 C5 C9 119.3(4)
C4 C5 C9 120.3(4)
C7 C6 C5 118.0(4)
C7 C6 H6 121.0
C5 C6 H6 121.0
C6 C7 C2 121.9(4)
C6 C7 C8 130.0(4)
C2 C7 C8 108.0(3)
O2 C8 N1 124.6(4)
O2 C8 C7 129.5(4)
N1 C8 C7 105.9(4)
O4 C9 O3 123.1(4)
O4 C9 C5 119.3(4)
O3 C9 C5 117.6(4)
C15 C10 C11 122.9(5)
C15 C10 N1 117.9(5)
C11 C10 N1 119.2(5)
C12 C11 C10 116.8(6)
C12 C11 C16 121.4(7)
C10 C11 C16 121.6(5)
C13 C12 C11 121.4(8)
C13 C12 H12 119.3
C11 C12 H12 119.3
C12 C13 C14 122.0(7)
C12 C13 H13 119.0
C14 C13 H13 119.0
C13 C14 C15 119.6(8)
C13 C14 H14 120.2
C15 C14 H14 120.2
C10 C15 C14 117.1(7)
C10 C15 C17 122.3(5)
C14 C15 C17 120.6(7)
C11 C16 H16A 109.5
C11 C16 H16B 109.5
H16A C16 H16B 109.5
C11 C16 H16C 109.5
H16A C16 H16C 109.5
H16B C16 H16C 109.5
C15 C17 H17A 109.5
C15 C17 H17B 109.5
H17A C17 H17B 109.5
C15 C17 H17C 109.5
H17A C17 H17C 109.5
H17B C17 H17C 109.5
C28 N21 C21 111.6(3)
C28 N21 C30 124.8(4)
C21 N21 C30 123.5(4)
C29 O23 H23O 109.5
O21 C21 N21 125.1(4)
O21 C21 C22 129.2(4)
N21 C21 C22 105.7(4)
C23 C22 C27 122.2(4)
C23 C22 C21 129.9(4)
C27 C22 C21 107.9(4)
C22 C23 C24 117.7(4)
C22 C23 H23 121.1
C24 C23 H23 121.1
C23 C24 C25 120.8(4)
C23 C24 H24 119.6
C25 C24 H24 119.6
C26 C25 C24 120.3(4)
C26 C25 C29 118.9(4)
C24 C25 C29 120.8(4)
C27 C26 C25 118.5(4)
C27 C26 H26 120.8
C25 C26 H26 120.8
C22 C27 C26 120.5(4)
C22 C27 C28 109.2(4)
C26 C27 C28 130.3(4)
O22 C28 N21 125.3(4)
O22 C28 C27 129.1(4)
N21 C28 C27 105.6(4)
O24 C29 O23 124.0(4)
O24 C29 C25 119.1(4)
O23 C29 C25 116.9(5)
C31 C30 C35 123.1(4)
C31 C30 N21 118.2(4)
C35 C30 N21 118.7(4)
C30 C31 C32 117.9(4)
C30 C31 C36 121.9(4)
C32 C31 C36 120.2(4)
C33 C32 C31 119.9(4)
C33 C32 H32 120.1
C31 C32 H32 120.1
C34 C33 C32 120.8(5)
C34 C33 H33 119.6
C32 C33 H33 119.6
C33 C34 C35 122.0(5)
C33 C34 H34 119.0
C35 C34 H34 119.0
C34 C35 C30 116.2(4)
C34 C35 C37 121.5(4)
C30 C35 C37 122.3(4)
C31 C36 H36A 109.5
C31 C36 H36B 109.5
H36A C36 H36B 109.5
C31 C36 H36C 109.5
H36A C36 H36C 109.5
H36B C36 H36C 109.5
C35 C37 H37A 109.5
C35 C37 H37B 109.5
H37A C37 H37B 109.5
C35 C37 H37C 109.5
H37A C37 H37C 109.5
H37B C37 H37C 109.5

loop_
_geom_bond_atom_site_label_1
_geom_bond_atom_site_label_2
_geom_bond_distance
N1 C1 1.396(5)
N1 C8 1.400(5)
N1 C10 1.429(5)
O1 C1 1.214(5)
O2 C8 1.207(5)
O3 C9 1.275(5)
O3 H3O 0.8200
O4 C9 1.258(5)
C1 C2 1.483(5)
C2 C7 1.380(5)
C2 C3 1.383(5)
C3 C4 1.393(5)
C3 H3 0.9300
C4 C5 1.394(5)
C4 H4 0.9300
C5 C6 1.394(5)
C5 C9 1.468(5)
C6 C7 1.372(5)
C6 H6 0.9300
C7 C8 1.486(5)
C10 C15 1.374(8)
C10 C11 1.402(7)
C11 C12 1.384(7)
C11 C16 1.485(8)
C12 C13 1.338(10)
C12 H12 0.9300
C13 C14 1.365(11)
C13 H13 0.9300
C14 C15 1.415(8)
C14 H14 0.9300
C15 C17 1.509(9)
C16 H16A 0.9600
C16 H16B 0.9600
C16 H16C 0.9600
C17 H17A 0.9600
C17 H17B 0.9600
C17 H17C 0.9600
N21 C28 1.397(6)
N21 C21 1.408(5)
N21 C30 1.443(5)
O21 C21 1.201(5)
O22 C28 1.199(5)
O23 C29 1.284(5)
O23 H23O 0.8200
O24 C29 1.247(5)
C21 C22 1.487(6)
C22 C23 1.372(5)
C22 C27 1.375(6)
C23 C24 1.382(6)
C23 H23 0.9300
C24 C25 1.395(6)
C24 H24 0.9300
C25 C26 1.389(5)
C25 C29 1.478(6)
C26 C27 1.375(5)
C26 H26 0.9300
C27 C28 1.479(5)
C30 C31 1.374(5)
C30 C35 1.388(6)
C31 C32 1.392(6)
C31 C36 1.510(6)
C32 C33 1.361(6)
C32 H32 0.9300
C33 C34 1.355(6)
C33 H33 0.9300
C34 C35 1.381(6)
C34 H34 0.9300
C35 C37 1.492(5)
C36 H36A 0.9600
C36 H36B 0.9600
C36 H36C 0.9600
C37 H37A 0.9600
C37 H37B 0.9600
C37 H37C 0.9600

loop_
_geom_torsion_atom_site_label_1
_geom_torsion_atom_site_label_2
_geom_torsion_atom_site_label_3
_geom_torsion_atom_site_label_4
_geom_torsion
C8 N1 C1 O1 179.8(5)
C10 N1 C1 O1 0.1(8)
C8 N1 C1 C2 -1.2(5)
C10 N1 C1 C2 179.1(5)
O1 C1 C2 C7 179.4(5)
N1 C1 C2 C7 0.5(5)
O1 C1 C2 C3 0.8(9)
N1 C1 C2 C3 -178.1(5)
C7 C2 C3 C4 -0.8(7)
C1 C2 C3 C4 177.7(5)
C2 C3 C4 C5 -1.0(7)
C3 C4 C5 C6 1.4(7)
C3 C4 C5 C9 -178.1(4)
C4 C5 C6 C7 0.1(7)
C9 C5 C6 C7 179.7(4)
C5 C6 C7 C2 -2.0(7)
C5 C6 C7 C8 -178.0(5)
C3 C2 C7 C6 2.3(7)
C1 C2 C7 C6 -176.4(4)
C3 C2 C7 C8 179.1(4)
C1 C2 C7 C8 0.3(5)
C1 N1 C8 O2 -178.3(5)
C10 N1 C8 O2 1.4(8)
C1 N1 C8 C7 1.3(5)
C10 N1 C8 C7 -178.9(4)
C6 C7 C8 O2 -4.9(9)
C2 C7 C8 O2 178.7(5)
C6 C7 C8 N1 175.4(4)
C2 C7 C8 N1 -1.0(5)
C6 C5 C9 O4 -3.5(7)
C4 C5 C9 O4 176.0(5)
C6 C5 C9 O3 176.5(4)
C4 C5 C9 O3 -4.0(7)
C1 N1 C10 C15 -106.2(6)
C8 N1 C10 C15 74.1(6)
C1 N1 C10 C11 76.1(6)
C8 N1 C10 C11 -103.6(5)
C15 C10 C11 C12 -4.1(7)
N1 C10 C11 C12 173.5(4)
C15 C10 C11 C16 170.9(5)
N1 C10 C11 C16 -11.6(7)
C10 C11 C12 C13 0.3(8)
C16 C11 C12 C13 -174.6(6)
C11 C12 C13 C14 2.9(11)
C12 C13 C14 C15 -2.4(11)
C11 C10 C15 C14 4.5(8)
N1 C10 C15 C14 -173.1(4)
C11 C10 C15 C17 -176.1(5)
N1 C10 C15 C17 6.3(8)
C13 C14 C15 C10 -1.2(9)
C13 C14 C15 C17 179.3(7)
C28 N21 C21 O21 179.7(4)
C30 N21 C21 O21 2.4(7)
C28 N21 C21 C22 -0.8(5)
C30 N21 C21 C22 -178.1(4)
O21 C21 C22 C23 -1.6(8)
N21 C21 C22 C23 178.9(4)
O21 C21 C22 C27 -179.8(5)
N21 C21 C22 C27 0.7(5)
C27 C22 C23 C24 -1.4(6)
C21 C22 C23 C24 -179.4(4)
C22 C23 C24 C25 2.1(6)
C23 C24 C25 C26 -1.9(6)
C23 C24 C25 C29 175.4(4)
C24 C25 C26 C27 0.9(6)
C29 C25 C26 C27 -176.5(4)
C23 C22 C27 C26 0.5(7)
C21 C22 C27 C26 178.9(4)
C23 C22 C27 C28 -178.8(4)
C21 C22 C27 C28 -0.4(5)
C25 C26 C27 C22 -0.2(6)
C25 C26 C27 C28 178.9(4)
C21 N21 C28 O22 -179.2(4)
C30 N21 C28 O22 -1.9(7)
C21 N21 C28 C27 0.5(5)
C30 N21 C28 C27 177.9(4)
C22 C27 C28 O22 179.7(5)
C26 C27 C28 O22 0.5(8)
C22 C27 C28 N21 -0.1(5)
C26 C27 C28 N21 -179.2(4)
C26 C25 C29 O24 5.8(6)
C24 C25 C29 O24 -171.6(4)
C26 C25 C29 O23 -176.1(4)
C24 C25 C29 O23 6.6(6)
C28 N21 C30 C31 107.7(5)
C21 N21 C30 C31 -75.3(6)
C28 N21 C30 C35 -72.5(6)
C21 N21 C30 C35 104.5(5)
C35 C30 C31 C32 -0.6(8)
N21 C30 C31 C32 179.2(5)
C35 C30 C31 C36 178.8(5)
N21 C30 C31 C36 -1.4(7)
C30 C31 C32 C33 1.0(8)
C36 C31 C32 C33 -178.5(6)
C31 C32 C33 C34 -0.5(9)
C32 C33 C34 C35 -0.4(9)
C33 C34 C35 C30 0.8(8)
C33 C34 C35 C37 179.2(5)
C31 C30 C35 C34 -0.2(7)
N21 C30 C35 C34 180.0(4)
C31 C30 C35 C37 -178.7(5)
N21 C30 C35 C37 1.5(7)
